data_7058862
loop_
_publ_author_name
'Gonzalez-Silva, Karen'
'Rendon-Nava, David'
'Alvarez-Hern\'andez, Alejandro'
'Mendoza-Espinosa, Daniel'

_publ_section_title
;
 Copper(ii) accelerated azide--alkyne cycloaddition reaction using
 mercaptopyridine-based triazole ligands
;
_journal_issue 42
_journal_name_full 'New Journal of Chemistry'
_journal_page_first 16538
_journal_paper_doi 10.1039/C9NJ03974K
_journal_volume 43
_journal_year 2019
_chemical_formula_moiety 'C34 H38 Cl4 Cu2 N8 O S2, C2 H5 O'
_chemical_formula_sum 'C36 H43 Cl4 Cu2 N8 O2 S2'
_chemical_formula_weight 952.78
_space_group_crystal_system triclinic
_space_group_IT_number 2
_space_group_name_Hall '-P 1'
_space_group_name_H-M_alt 'P -1'
_symmetry_space_group_name_Hall '-P 1'
_symmetry_space_group_name_H-M 'P -1'
_atom_sites_solution_hydrogens mixed
_atom_sites_solution_primary dual
_audit_creation_date 2018-09-26
_audit_creation_method
;
Olex2 1.2
(compiled 2018.05.29 svn.r3508 for OlexSys, GUI svn.r5506)
;
_audit_update_record
;
2019-07-29 deposited with the CCDC.    2019-10-03 downloaded from the CCDC.
;
_cell_angle_alpha 73.700(3)
_cell_angle_beta 68.919(3)
_cell_angle_gamma 66.430(4)
_cell_formula_units_Z 2
_cell_length_a 12.4862(4)
_cell_length_b 13.9075(5)
_cell_length_c 14.5276(5)
_cell_measurement_reflns_used 10103
_cell_measurement_temperature 293(2)
_cell_measurement_theta_max 77.3750
_cell_measurement_theta_min 3.2290
_cell_volume 2129.73(14)
_computing_cell_refinement
;
CrysAlisPro, Agilent Technologies,
Version 1.171.37.35 (release 13-08-2014 CrysAlis171 .NET)
(compiled Aug 13 2014,18:06:01)
;
_computing_data_collection
;
CrysAlisPro, Agilent Technologies,
Version 1.171.37.35 (release 13-08-2014 CrysAlis171 .NET)
(compiled Aug 13 2014,18:06:01)
;
_computing_data_reduction
;
CrysAlisPro, Agilent Technologies,
Version 1.171.37.35 (release 13-08-2014 CrysAlis171 .NET)
(compiled Aug 13 2014,18:06:01)
;
_computing_molecular_graphics 'Olex2 (Dolomanov et al., 2009)'
_computing_publication_material 'Olex2 (Dolomanov et al., 2009)'
_computing_structure_refinement 'ShelXL (Sheldrick, 2015)'
_computing_structure_solution 'ShelXT (Sheldrick, 2015)'
_diffrn_ambient_temperature 293(2)
_diffrn_detector 'CCD plate'
_diffrn_detector_area_resol_mean 10.3659
_diffrn_detector_type Atlas
_diffrn_measured_fraction_theta_full 1.000
_diffrn_measured_fraction_theta_max 0.987
_diffrn_measurement_details
;
#__ type_ start__ end____ width___ exp.time_
  1 omega  -81.00   37.00   1.0000    2.5000
omega____ theta____ kappa____ phi______ frames
    -      -42.4824   19.0000 -120.0000 118

#__ type_ start__ end____ width___ exp.time_
  2 omega  -21.00   28.00   1.0000    2.5000
omega____ theta____ kappa____ phi______ frames
    -      -42.4824   38.0000   90.0000 49

#__ type_ start__ end____ width___ exp.time_
  3 omega  -26.00   32.00   1.0000    2.5000
omega____ theta____ kappa____ phi______ frames
    -      -42.4824   38.0000  -60.0000 58

#__ type_ start__ end____ width___ exp.time_
  4 omega    1.00   81.00   1.0000    2.5000
omega____ theta____ kappa____ phi______ frames
    -       42.4824  -99.0000   30.0000 80

#__ type_ start__ end____ width___ exp.time_
  5 omega   19.00   76.00   1.0000    2.5000
omega____ theta____ kappa____ phi______ frames
    -       42.4824  -99.0000  -90.0000 57

#__ type_ start__ end____ width___ exp.time_
  6 omega   14.00   64.00   1.0000    2.5000
omega____ theta____ kappa____ phi______ frames
    -       42.4824   77.0000  150.0000 50

#__ type_ start__ end____ width___ exp.time_
  7 omega   40.00   66.00   1.0000   10.0000
omega____ theta____ kappa____ phi______ frames
    -      114.0000  -30.0000  -30.0000 26

#__ type_ start__ end____ width___ exp.time_
  8 omega   37.00   73.00   1.0000   10.0000
omega____ theta____ kappa____ phi______ frames
    -      114.0000  -94.0000  120.0000 36

#__ type_ start__ end____ width___ exp.time_
  9 omega  114.00  145.00   1.0000   10.0000
omega____ theta____ kappa____ phi______ frames
    -      114.0000  -77.0000  -90.0000 31

#__ type_ start__ end____ width___ exp.time_
 10 omega   43.00   86.00   1.0000   10.0000
omega____ theta____ kappa____ phi______ frames
    -      114.0000  -30.0000 -180.0000 43

#__ type_ start__ end____ width___ exp.time_
 11 omega   42.00   68.00   1.0000   10.0000
omega____ theta____ kappa____ phi______ frames
    -      114.0000  -30.0000 -120.0000 26

#__ type_ start__ end____ width___ exp.time_
 12 omega   64.00  123.00   1.0000   10.0000
omega____ theta____ kappa____ phi______ frames
    -      114.0000 -130.0000  108.0000 59

#__ type_ start__ end____ width___ exp.time_
 13 omega  105.00  174.00   1.0000   10.0000
omega____ theta____ kappa____ phi______ frames
    -      114.0000   45.0000    0.0000 69

#__ type_ start__ end____ width___ exp.time_
 14 omega   31.00   93.00   1.0000   10.0000
omega____ theta____ kappa____ phi______ frames
    -      114.0000  -94.0000 -150.0000 62

#__ type_ start__ end____ width___ exp.time_
 15 omega   54.00   86.00   1.0000   10.0000
omega____ theta____ kappa____ phi______ frames
    -      114.0000  -30.0000   90.0000 32

#__ type_ start__ end____ width___ exp.time_
 16 omega   84.00  156.00   1.0000   10.0000
omega____ theta____ kappa____ phi______ frames
    -      114.0000   15.0000  150.0000 72

#__ type_ start__ end____ width___ exp.time_
 17 omega   78.00  121.00   1.0000   10.0000
omega____ theta____ kappa____ phi______ frames
    -      114.0000 -125.0000  -60.0000 43

#__ type_ start__ end____ width___ exp.time_
 18 omega   39.00   86.00   1.0000   10.0000
omega____ theta____ kappa____ phi______ frames
    -      114.0000  -30.0000    0.0000 47

#__ type_ start__ end____ width___ exp.time_
 19 omega   32.00   86.00   1.0000   10.0000
omega____ theta____ kappa____ phi______ frames
    -      114.0000  -94.0000  150.0000 54

#__ type_ start__ end____ width___ exp.time_
 20 omega   98.00  177.00   1.0000   10.0000
omega____ theta____ kappa____ phi______ frames
    -      114.0000   45.0000   60.0000 79

#__ type_ start__ end____ width___ exp.time_
 21 omega   76.00  121.00   1.0000   10.0000
omega____ theta____ kappa____ phi______ frames
    -      114.0000 -125.0000   30.0000 45

#__ type_ start__ end____ width___ exp.time_
 22 omega   59.00  109.00   1.0000   10.0000
omega____ theta____ kappa____ phi______ frames
    -      114.0000  -94.0000   90.0000 50

#__ type_ start__ end____ width___ exp.time_
 23 omega   69.00  121.00   1.0000   10.0000
omega____ theta____ kappa____ phi______ frames
    -      114.0000 -125.0000 -150.0000 52

#__ type_ start__ end____ width___ exp.time_
 24 omega   43.00   84.00   1.0000   10.0000
omega____ theta____ kappa____ phi______ frames
    -      114.0000  -45.0000  -60.0000 41

#__ type_ start__ end____ width___ exp.time_
 25 omega   95.00  126.00   1.0000   10.0000
omega____ theta____ kappa____ phi______ frames
    -      114.0000   45.0000  -30.0000 31

#__ type_ start__ end____ width___ exp.time_
 26 omega  137.00  168.00   1.0000   10.0000
omega____ theta____ kappa____ phi______ frames
    -      114.0000   45.0000  -30.0000 31

#__ type_ start__ end____ width___ exp.time_
 27 omega   66.00   95.00   1.0000   10.0000
omega____ theta____ kappa____ phi______ frames
    -      114.0000  -45.0000  150.0000 29

#__ type_ start__ end____ width___ exp.time_
 28 omega  109.00  135.00   1.0000   10.0000
omega____ theta____ kappa____ phi______ frames
    -      114.0000  125.0000 -120.0000 26

#__ type_ start__ end____ width___ exp.time_
 29 omega  104.00  130.00   1.0000   10.0000
omega____ theta____ kappa____ phi______ frames
    -      114.0000  125.0000  -30.0000 26

#__ type_ start__ end____ width___ exp.time_
 30 omega   52.00   78.00   1.0000   10.0000
omega____ theta____ kappa____ phi______ frames
    -      114.0000  -45.0000 -180.0000 26

#__ type_ start__ end____ width___ exp.time_
 31 omega   39.00  100.00   1.0000   10.0000
omega____ theta____ kappa____ phi______ frames
    -      114.0000  -77.0000  -90.0000 61

#__ type_ start__ end____ width___ exp.time_
 32 omega -119.00  -10.00   1.0000    2.5000
omega____ theta____ kappa____ phi______ frames
    -      -42.4824  -77.0000   90.0000 109

#__ type_ start__ end____ width___ exp.time_
 33 omega  -50.00   32.00   1.0000    2.5000
omega____ theta____ kappa____ phi______ frames
    -      -42.4824   38.0000    0.0000 82

#__ type_ start__ end____ width___ exp.time_
 34 omega -117.00  -18.00   1.0000    2.5000
omega____ theta____ kappa____ phi______ frames
    -      -42.4824  -38.0000  -90.0000 99

#__ type_ start__ end____ width___ exp.time_
 35 omega -115.00  -14.00   1.0000    2.5000
omega____ theta____ kappa____ phi______ frames
    -      -42.4824  -57.0000 -150.0000 101

#__ type_ start__ end____ width___ exp.time_
 36 omega   18.00   99.00   1.0000    2.5000
omega____ theta____ kappa____ phi______ frames
    -       42.4824 -125.0000 -180.0000 81

#__ type_ start__ end____ width___ exp.time_
 37 omega   10.00  119.00   1.0000    2.5000
omega____ theta____ kappa____ phi______ frames
    -       42.4824   77.0000   30.0000 109

#__ type_ start__ end____ width___ exp.time_
 38 omega   61.00  178.00   1.0000   10.0000
omega____ theta____ kappa____ phi______ frames
    -      114.0000   15.0000  -90.0000 117

#__ type_ start__ end____ width___ exp.time_
 39 omega   85.00  178.00   1.0000   10.0000
omega____ theta____ kappa____ phi______ frames
    -      114.0000   61.0000 -180.0000 93

#__ type_ start__ end____ width___ exp.time_
 40 omega   81.00  178.00   1.0000   10.0000
omega____ theta____ kappa____ phi______ frames
    -      114.0000   77.0000  -30.0000 97

#__ type_ start__ end____ width___ exp.time_
 41 omega   81.00  178.00   1.0000   10.0000
omega____ theta____ kappa____ phi______ frames
    -      114.0000   77.0000   90.0000 97

#__ type_ start__ end____ width___ exp.time_
 42 omega   86.00  178.00   1.0000   10.0000
omega____ theta____ kappa____ phi______ frames
    -      114.0000   30.0000   60.0000 92

#__ type_ start__ end____ width___ exp.time_
 43 omega   88.00  178.00   1.0000   10.0000
omega____ theta____ kappa____ phi______ frames
    -      114.0000   45.0000  -60.0000 90

#__ type_ start__ end____ width___ exp.time_
 44 omega   81.00  169.00   1.0000   10.0000
omega____ theta____ kappa____ phi______ frames
    -      114.0000   77.0000 -120.0000 88

#__ type_ start__ end____ width___ exp.time_
 45 omega   85.00  178.00   1.0000   10.0000
omega____ theta____ kappa____ phi______ frames
    -      114.0000   61.0000  150.0000 93
;
_diffrn_measurement_device 'four-circle diffractometer'
_diffrn_measurement_device_type 'Xcalibur, Atlas, Gemini'
_diffrn_measurement_method '\w scans'
_diffrn_orient_matrix_UB_11 -0.0361387000
_diffrn_orient_matrix_UB_12 0.0723359000
_diffrn_orient_matrix_UB_13 -0.0935493000
_diffrn_orient_matrix_UB_21 -0.1138251000
_diffrn_orient_matrix_UB_22 0.0714711000
_diffrn_orient_matrix_UB_23 0.0669908000
_diffrn_orient_matrix_UB_31 0.0735864000
_diffrn_orient_matrix_UB_32 0.0681823000
_diffrn_orient_matrix_UB_33 -0.0040551000
_diffrn_radiation_monochromator graphite
_diffrn_radiation_probe x-ray
_diffrn_radiation_type CuK\a
_diffrn_radiation_wavelength 1.54184
_diffrn_reflns_av_R_equivalents 0.0568
_diffrn_reflns_av_unetI/netI 0.0456
_diffrn_reflns_Laue_measured_fraction_full 1.000
_diffrn_reflns_Laue_measured_fraction_max 0.987
_diffrn_reflns_limit_h_max 15
_diffrn_reflns_limit_h_min -15
_diffrn_reflns_limit_k_max 17
_diffrn_reflns_limit_k_min -16
_diffrn_reflns_limit_l_max 18
_diffrn_reflns_limit_l_min -18
_diffrn_reflns_number 36855
_diffrn_reflns_point_group_measured_fraction_full 1.000
_diffrn_reflns_point_group_measured_fraction_max 0.987
_diffrn_reflns_theta_full 67.684
_diffrn_reflns_theta_max 77.629
_diffrn_reflns_theta_min 3.303
_diffrn_source 'Enhance (Cu) X-ray Source'
_exptl_absorpt_coefficient_mu 4.798
_exptl_absorpt_correction_T_max 1.00000
_exptl_absorpt_correction_T_min 0.51906
_exptl_absorpt_correction_type multi-scan
_exptl_absorpt_process_details
;
CrysAlisPro, Agilent Technologies,
Version 1.171.37.35 (release 13-08-2014 CrysAlis171 .NET)
(compiled Aug 13 2014,18:06:01)
Empirical absorption correction using spherical harmonics,
 implemented in SCALE3 ABSPACK scaling algorithm.
;
_exptl_crystal_density_diffrn 1.486
_exptl_crystal_F_000 978
_exptl_crystal_size_max 0.10
_exptl_crystal_size_mid 0.08
_exptl_crystal_size_min 0.07
_refine_diff_density_max 0.658
_refine_diff_density_min -0.417
_refine_diff_density_rms 0.101
_refine_ls_extinction_method none
_refine_ls_goodness_of_fit_ref 1.069
_refine_ls_hydrogen_treatment constr
_refine_ls_matrix_type full
_refine_ls_number_parameters 496
_refine_ls_number_reflns 8976
_refine_ls_number_restraints 0
_refine_ls_restrained_S_all 1.069
_refine_ls_R_factor_all 0.0725
_refine_ls_R_factor_gt 0.0562
_refine_ls_shift/su_max 0.002
_refine_ls_shift/su_mean 0.000
_refine_ls_structure_factor_coef Fsqd
_refine_ls_weighting_details 'w=1/[\s^2^(Fo^2^)+(0.0694P)^2^+5.7196P] where P=(Fo^2^+2Fc^2^)/3'
_refine_ls_weighting_scheme calc
_refine_ls_wR_factor_gt 0.1606
_refine_ls_wR_factor_ref 0.1732
_reflns_Friedel_coverage 0.000
_reflns_number_gt 7081
_reflns_number_total 8976
_reflns_threshold_expression 'I > 2\s(I)'
_cod_data_source_file c9nj03974k2.cif
_cod_data_source_block dme-45
_cod_depositor_comments 'Adding full bibliography for 7058862.cif.'
_cod_original_cell_volume 2129.73(15)
_cod_database_code 7058862
_shelxl_version_number 2014/6
_chemical_oxdiff_formula 'C12 H26 N6 Cu Cl2'
_shelx_space_group_comment
;
The symmetry employed for this shelxl refinement is uniquely defined
by the following loop, which should always be used as a source of
symmetry information in preference to the above space-group names.
They are only intended as comments.
;
_reflns_odcompleteness_completeness 99.95
_reflns_odcompleteness_iscentric 1
_reflns_odcompleteness_theta 74.33
_olex2_refinement_description
;
1. Fixed Uiso
 At 1.2 times of:
  All C(H) groups, All C(H,H) groups
 At 1.5 times of:
  All C(H,H,H) groups, All O(H) groups, All O(H,H) groups
2.a Rotating group:
 O1(H1A,H1B)
2.b Secondary CH2 refined with riding coordinates:
 C23(H23A,H23B), C0AA(H0AA,H0AB)
2.c Aromatic/amide H refined with riding coordinates:
 C1(H1), C25(H25), C22(H22), C30(H30), C21(H21), C20(H20), C19(H19), C7(H7),
 C17(H17), C5(H5), C28(H28), C16(H16), C14(H14), C15(H15), C36(H36)
2.d Idealised Me refined as rotating group:
 C10(H10A,H10B,H10C), C9(H9A,H9B,H9C), C33(H33A,H33B,H33C), C11(H11A,H11B,
 H11C), C35(H35A,H35B,H35C), C34(H34A,H34B,H34C), C37(H37A,H37B,H37C)
2.e Idealised tetrahedral OH refined as rotating group:
 O2(H2)
;
_olex2_submission_special_instructions 'No special instructions were received'

loop_
_space_group_symop_operation_xyz
'x, y, z'
'-x, -y, -z'

loop_
_atom_site_label
_atom_site_type_symbol
_atom_site_fract_x
_atom_site_fract_y
_atom_site_fract_z
_atom_site_U_iso_or_equiv
_atom_site_adp_type
_atom_site_occupancy
_atom_site_site_symmetry_order
_atom_site_calc_flag
_atom_site_refinement_flags_posn
Cu1 Cu 0.58767(5) 0.85477(5) 0.49767(4) 0.03167(16) Uani 1 1 d .
Cu2 Cu 0.13627(5) 0.62467(5) 0.99487(4) 0.03243(16) Uani 1 1 d .
Cl1 Cl 0.48907(10) 0.98371(9) 0.38902(8) 0.0380(2) Uani 1 1 d .
Cl4 Cl 0.16374(10) 0.69108(10) 1.10788(8) 0.0413(2) Uani 1 1 d .
S1 S 0.29802(11) 0.76834(9) 0.86320(8) 0.0402(3) Uani 1 1 d .
Cl3 Cl 0.12524(11) 0.57855(11) 0.86047(9) 0.0482(3) Uani 1 1 d .
S2 S 0.76301(12) 0.72381(10) 0.32389(8) 0.0446(3) Uani 1 1 d .
Cl2 Cl 0.68978(12) 0.72514(11) 0.59911(10) 0.0546(3) Uani 1 1 d .
N5 N 0.7454(3) 0.8765(3) 0.4061(3) 0.0320(7) Uani 1 1 d .
N00A N 0.9532(3) 0.7118(3) 0.0314(3) 0.0358(8) Uani 1 1 d .
N4 N 0.3198(3) 0.5688(3) 0.9371(3) 0.0340(7) Uani 1 1 d .
N3 N 0.3298(3) 0.7253(3) 0.5592(3) 0.0364(8) Uani 1 1 d .
N1 N 0.4460(3) 0.8013(3) 0.5620(3) 0.0335(7) Uani 1 1 d .
N2 N 0.4197(3) 0.7639(3) 0.5024(3) 0.0375(8) Uani 1 1 d .
N00G N 0.7990(3) 0.8385(3) -0.0019(3) 0.0391(8) Uani 1 1 d .
N00H N 0.9142(3) 0.7808(3) -0.0421(3) 0.0397(9) Uani 1 1 d .
C24 C 0.8630(4) 0.7252(4) 0.1194(3) 0.0350(9) Uani 1 1 d .
C2 C 0.3738(4) 0.7862(4) 0.6578(3) 0.0343(9) Uani 1 1 d .
C18 C 0.8120(4) 0.8247(3) 0.3271(3) 0.0335(8) Uani 1 1 d .
C1 C 0.2989(4) 0.7379(4) 0.6549(3) 0.0376(9) Uani 1 1 d .
H1 H 0.2390 0.7180 0.7082 0.045 Uiso 1 1 calc R
C8 C 0.2969(4) 0.5736(4) 0.5362(3) 0.0400(10) Uani 1 1 d .
C13 C 0.3822(4) 0.6314(4) 0.8730(3) 0.0356(9) Uani 1 1 d .
C25 C 0.7641(4) 0.8062(4) 0.0980(4) 0.0413(10) Uani 1 1 d .
H25 H 0.6886 0.8335 0.1425 0.050 Uiso 1 1 calc R
C22 C 0.7776(4) 0.9507(4) 0.4193(4) 0.0414(10) Uani 1 1 d .
H22 H 0.7318 0.9850 0.4746 0.050 Uiso 1 1 calc R
C32 C 0.7353(4) 0.9315(4) -0.0601(4) 0.0404(10) Uani 1 1 d .
C3 C 0.2759(4) 0.6832(4) 0.5142(3) 0.0383(9) Uani 1 1 d .
C23 C 0.8760(4) 0.6605(4) 0.2186(3) 0.0388(10) Uani 1 1 d .
H23A H 0.9567 0.6476 0.2225 0.047 Uiso 1 1 calc R
H23B H 0.8689 0.5921 0.2236 0.047 Uiso 1 1 calc R
C27 C 0.6541(4) 0.9272(4) -0.1017(4) 0.0441(11) Uani 1 1 d .
C30 C 0.6989(4) 1.1152(4) -0.1271(4) 0.0436(10) Uani 1 1 d .
H30 H 0.7143 1.1778 -0.1362 0.052 Uiso 1 1 calc R
C4 C 0.2077(5) 0.7520(4) 0.4505(4) 0.0426(10) Uani 1 1 d .
C31 C 0.7587(4) 1.0250(4) -0.0711(4) 0.0407(10) Uani 1 1 d .
C0AA C 0.3804(5) 0.8220(4) 0.7420(3) 0.0393(10) Uani 1 1 d .
H0AA H 0.3475 0.8990 0.7334 0.047 Uiso 1 1 calc R
H0AB H 0.4651 0.8008 0.7400 0.047 Uiso 1 1 calc R
C21 C 0.8769(4) 0.9792(4) 0.3540(4) 0.0474(11) Uani 1 1 d .
H21 H 0.8984 1.0306 0.3655 0.057 Uiso 1 1 calc R
C20 C 0.9428(4) 0.9287(4) 0.2711(4) 0.0470(11) Uani 1 1 d .
H20 H 1.0082 0.9474 0.2247 0.056 Uiso 1 1 calc R
C19 C 0.9107(4) 0.8506(4) 0.2579(4) 0.0423(10) Uani 1 1 d .
H19 H 0.9550 0.8155 0.2030 0.051 Uiso 1 1 calc R
C29 C 0.6161(4) 1.1147(4) -0.1702(4) 0.0452(11) Uani 1 1 d .
C7 C 0.2428(5) 0.5355(4) 0.4921(4) 0.0451(11) Uani 1 1 d .
H7 H 0.2542 0.4632 0.5055 0.054 Uiso 1 1 calc R
C17 C 0.3795(5) 0.4641(4) 0.9571(4) 0.0454(11) Uani 1 1 d .
H17 H 0.3366 0.4211 1.0030 0.054 Uiso 1 1 calc R
C5 C 0.1567(5) 0.7089(4) 0.4084(4) 0.0492(12) Uani 1 1 d .
H5 H 0.1106 0.7535 0.3652 0.059 Uiso 1 1 calc R
C6 C 0.1724(5) 0.6017(4) 0.4288(4) 0.0466(11) Uani 1 1 d .
C28 C 0.5950(5) 1.0198(5) -0.1570(4) 0.0484(12) Uani 1 1 d .
H28 H 0.5402 1.0184 -0.1859 0.058 Uiso 1 1 calc R
C10 C 0.3709(5) 0.4995(4) 0.6071(4) 0.0489(12) Uani 1 1 d .
H10A H 0.4418 0.5180 0.5942 0.073 Uiso 1 1 calc GR
H10B H 0.3954 0.4275 0.5970 0.073 Uiso 1 1 calc GR
H10C H 0.3222 0.5061 0.6748 0.073 Uiso 1 1 calc GR
C16 C 0.5011(5) 0.4181(5) 0.9125(5) 0.0571(14) Uani 1 1 d .
H16 H 0.5407 0.3459 0.9291 0.069 Uiso 1 1 calc R
C14 C 0.5042(5) 0.5888(5) 0.8227(4) 0.0527(13) Uani 1 1 d .
H14 H 0.5458 0.6325 0.7761 0.063 Uiso 1 1 calc R
C9 C 0.1846(6) 0.8707(4) 0.4285(5) 0.0554(13) Uani 1 1 d .
H9A H 0.1320 0.9015 0.4873 0.083 Uiso 1 1 calc GR
H9B H 0.1467 0.9024 0.3753 0.083 Uiso 1 1 calc GR
H9C H 0.2606 0.8833 0.4090 0.083 Uiso 1 1 calc GR
C33 C 0.8461(5) 1.0254(5) -0.0217(4) 0.0523(12) Uani 1 1 d .
H33A H 0.8102 1.0187 0.0494 0.078 Uiso 1 1 calc GR
H33B H 0.8634 1.0908 -0.0460 0.078 Uiso 1 1 calc GR
H33C H 0.9204 0.9668 -0.0369 0.078 Uiso 1 1 calc GR
C15 C 0.5625(5) 0.4819(5) 0.8424(5) 0.0627(16) Uani 1 1 d .
H15 H 0.6439 0.4523 0.8084 0.075 Uiso 1 1 calc R
C11 C 0.1107(7) 0.5591(5) 0.3844(5) 0.0638(16) Uani 1 1 d .
H11A H 0.1284 0.4842 0.4076 0.096 Uiso 1 1 calc GR
H11B H 0.1403 0.5717 0.3128 0.096 Uiso 1 1 calc GR
H11C H 0.0243 0.5946 0.4046 0.096 Uiso 1 1 calc GR
C35 C 0.5500(6) 1.2133(5) -0.2299(5) 0.0593(14) Uani 1 1 d .
H35A H 0.4729 1.2492 -0.1871 0.089 Uiso 1 1 calc GR
H35B H 0.5371 1.1943 -0.2827 0.089 Uiso 1 1 calc GR
H35C H 0.5979 1.2595 -0.2580 0.089 Uiso 1 1 calc GR
O2 O 0.1364(8) 0.3436(7) 1.2695(5) 0.126(3) Uani 1 1 d .
H2 H 0.1050 0.3977 1.2344 0.188 Uiso 1 1 calc GR
C34 C 0.6269(7) 0.8253(5) -0.0867(6) 0.0673(17) Uani 1 1 d .
H34A H 0.7021 0.7673 -0.1005 0.101 Uiso 1 1 calc GR
H34B H 0.5815 0.8337 -0.1312 0.101 Uiso 1 1 calc GR
H34C H 0.5802 0.8108 -0.0188 0.101 Uiso 1 1 calc GR
C36 C 0.0482(9) 0.2942(11) 1.3289(8) 0.120(4) Uani 1 1 d .
H36 H -0.0280 0.3308 1.3673 0.143 Uiso 1 1 calc R
C37 C 0.0878(14) 0.1793(11) 1.3247(11) 0.167(7) Uani 1 1 d .
H37A H 0.0438 0.1688 1.2881 0.250 Uiso 1 1 calc GR
H37B H 0.0716 0.1405 1.3913 0.250 Uiso 1 1 calc GR
H37C H 0.1734 0.1541 1.2918 0.250 Uiso 1 1 calc GR
O1 O 0.1148(4) 0.4721(3) 1.0946(3) 0.0577(10) Uani 1 1 d .
H1A H 0.1805 0.4201 1.0789 0.086 Uiso 1 1 d GR
H1B H 0.0617 0.4571 1.0824 0.086 Uiso 1 1 d GR

loop_
_atom_site_aniso_label
_atom_site_aniso_U_11
_atom_site_aniso_U_22
_atom_site_aniso_U_33
_atom_site_aniso_U_23
_atom_site_aniso_U_13
_atom_site_aniso_U_12
Cu1 0.0285(3) 0.0357(3) 0.0280(3) -0.0019(2) -0.0036(2) -0.0139(2)
Cu2 0.0271(3) 0.0361(3) 0.0308(3) -0.0068(2) -0.0040(2) -0.0099(2)
Cl1 0.0384(5) 0.0409(5) 0.0326(5) 0.0000(4) -0.0100(4) -0.0152(4)
Cl4 0.0350(5) 0.0515(6) 0.0385(5) -0.0153(5) -0.0050(4) -0.0148(4)
S1 0.0449(6) 0.0391(6) 0.0284(5) -0.0040(4) 0.0001(4) -0.0160(5)
Cl3 0.0407(6) 0.0674(8) 0.0439(6) -0.0227(5) -0.0052(5) -0.0222(5)
S2 0.0499(6) 0.0519(7) 0.0333(5) -0.0141(5) 0.0074(5) -0.0304(5)
Cl2 0.0432(6) 0.0549(7) 0.0519(7) 0.0110(5) -0.0175(5) -0.0120(5)
N5 0.0266(16) 0.0358(18) 0.0294(16) -0.0042(14) -0.0012(13) -0.0128(14)
N00A 0.0321(18) 0.039(2) 0.0315(17) -0.0081(15) -0.0062(14) -0.0081(15)
N4 0.0308(17) 0.0354(19) 0.0349(18) -0.0083(14) -0.0077(14) -0.0097(14)
N3 0.0391(19) 0.042(2) 0.0312(17) -0.0033(15) -0.0072(15) -0.0207(16)
N1 0.0395(19) 0.0394(19) 0.0261(16) 0.0000(14) -0.0079(14) -0.0223(15)
N2 0.0382(19) 0.046(2) 0.0312(17) -0.0034(15) -0.0049(15) -0.0228(16)
N00G 0.0305(18) 0.042(2) 0.0379(19) -0.0061(16) -0.0080(15) -0.0073(15)
N00H 0.0320(18) 0.045(2) 0.0327(18) -0.0092(16) -0.0065(15) -0.0040(16)
C24 0.032(2) 0.039(2) 0.033(2) -0.0103(17) -0.0024(16) -0.0135(17)
C2 0.035(2) 0.037(2) 0.0280(19) -0.0011(16) -0.0061(16) -0.0143(17)
C18 0.032(2) 0.035(2) 0.0315(19) -0.0048(16) -0.0057(16) -0.0115(16)
C1 0.038(2) 0.040(2) 0.032(2) -0.0034(17) -0.0019(17) -0.0199(18)
C8 0.041(2) 0.043(2) 0.035(2) -0.0057(18) -0.0091(18) -0.0156(19)
C13 0.033(2) 0.044(2) 0.0269(19) -0.0052(17) -0.0056(16) -0.0133(18)
C25 0.031(2) 0.045(3) 0.041(2) -0.0094(19) 0.0013(18) -0.0141(19)
C22 0.036(2) 0.039(2) 0.047(3) -0.017(2) -0.0004(19) -0.0140(19)
C32 0.033(2) 0.041(2) 0.039(2) -0.0057(18) -0.0086(18) -0.0060(18)
C3 0.038(2) 0.046(3) 0.034(2) -0.0051(18) -0.0072(18) -0.0201(19)
C23 0.043(2) 0.037(2) 0.031(2) -0.0075(17) -0.0037(18) -0.0132(18)
C27 0.038(2) 0.047(3) 0.046(3) -0.010(2) -0.009(2) -0.013(2)
C30 0.040(2) 0.042(3) 0.043(2) -0.007(2) -0.008(2) -0.012(2)
C4 0.048(3) 0.042(3) 0.040(2) -0.0055(19) -0.011(2) -0.020(2)
C31 0.034(2) 0.047(3) 0.038(2) -0.0110(19) -0.0073(18) -0.0095(19)
C0AA 0.048(3) 0.047(3) 0.0255(19) -0.0025(17) -0.0032(18) -0.027(2)
C21 0.038(2) 0.048(3) 0.059(3) -0.015(2) -0.003(2) -0.022(2)
C20 0.035(2) 0.051(3) 0.050(3) -0.007(2) 0.001(2) -0.021(2)
C19 0.037(2) 0.051(3) 0.036(2) -0.012(2) 0.0021(18) -0.019(2)
C29 0.037(2) 0.049(3) 0.038(2) -0.006(2) -0.0086(19) -0.006(2)
C7 0.056(3) 0.040(2) 0.044(3) -0.006(2) -0.012(2) -0.024(2)
C17 0.045(3) 0.034(2) 0.051(3) -0.004(2) -0.011(2) -0.0112(19)
C5 0.057(3) 0.049(3) 0.048(3) 0.000(2) -0.024(2) -0.021(2)
C6 0.054(3) 0.052(3) 0.044(3) -0.009(2) -0.014(2) -0.027(2)
C28 0.040(2) 0.060(3) 0.045(3) -0.011(2) -0.017(2) -0.011(2)
C10 0.058(3) 0.045(3) 0.045(3) 0.000(2) -0.018(2) -0.020(2)
C16 0.048(3) 0.042(3) 0.064(3) -0.008(2) -0.016(3) 0.002(2)
C14 0.032(2) 0.068(4) 0.044(3) -0.001(2) -0.004(2) -0.015(2)
C9 0.068(4) 0.041(3) 0.061(3) -0.004(2) -0.026(3) -0.018(3)
C33 0.054(3) 0.048(3) 0.059(3) -0.007(2) -0.021(3) -0.019(2)
C15 0.033(2) 0.074(4) 0.056(3) -0.010(3) -0.002(2) -0.003(2)
C11 0.086(5) 0.064(4) 0.063(4) -0.006(3) -0.033(3) -0.040(3)
C35 0.055(3) 0.058(3) 0.054(3) 0.000(3) -0.020(3) -0.009(3)
O2 0.175(7) 0.154(7) 0.092(4) 0.042(4) -0.083(5) -0.100(6)
C34 0.073(4) 0.057(4) 0.085(5) -0.008(3) -0.034(4) -0.027(3)
C36 0.071(5) 0.166(11) 0.092(7) 0.012(7) -0.016(5) -0.039(6)
C37 0.194(15) 0.142(12) 0.151(12) -0.059(10) 0.052(10) -0.107(11)
O1 0.054(2) 0.056(2) 0.066(2) 0.0081(19) -0.0194(19) -0.0309(18)

loop_
_atom_type_symbol
_atom_type_description
_atom_type_scat_dispersion_real
_atom_type_scat_dispersion_imag
_atom_type_scat_source
C C 0.0181 0.0091 'International Tables Vol C Tables 4.2.6.8 and 6.1.1.4'
H H 0.0000 0.0000 'International Tables Vol C Tables 4.2.6.8 and 6.1.1.4'
Cl Cl 0.3639 0.7018 'International Tables Vol C Tables 4.2.6.8 and 6.1.1.4'
Cu Cu -1.9646 0.5888 'International Tables Vol C Tables 4.2.6.8 and 6.1.1.4'
N N 0.0311 0.0180 'International Tables Vol C Tables 4.2.6.8 and 6.1.1.4'
O O 0.0492 0.0322 'International Tables Vol C Tables 4.2.6.8 and 6.1.1.4'
S S 0.3331 0.5567 'International Tables Vol C Tables 4.2.6.8 and 6.1.1.4'

loop_
_geom_angle_atom_site_label_1
_geom_angle_atom_site_label_2
_geom_angle_atom_site_label_3
_geom_angle
_geom_angle_site_symmetry_1
_geom_angle_site_symmetry_3
Cl2 Cu1 Cl1 177.74(5) . .
N5 Cu1 Cl1 88.17(11) . .
N5 Cu1 Cl2 90.35(11) . .
N1 Cu1 Cl1 91.77(11) . .
N1 Cu1 Cl2 89.13(11) . .
N1 Cu1 N5 162.83(15) . .
Cl4 Cu2 Cl3 169.64(5) . .
N00A Cu2 Cl4 90.73(11) 1_456 .
N00A Cu2 Cl3 91.94(11) 1_456 .
N00A Cu2 O1 95.49(15) 1_456 .
N4 Cu2 Cl4 88.69(11) . .
N4 Cu2 Cl3 86.48(11) . .
N4 Cu2 N00A 167.19(16) . 1_456
N4 Cu2 O1 97.28(15) . .
O1 Cu2 Cl4 97.19(12) . .
O1 Cu2 Cl3 92.52(12) . .
C13 S1 C0AA 102.7(2) . .
C18 S2 C23 104.4(2) . .
C18 N5 Cu1 121.8(3) . .
C22 N5 Cu1 118.5(3) . .
C22 N5 C18 119.5(4) . .
N00H N00A Cu2 115.4(3) . 1_654
N00H N00A C24 109.9(4) . .
C24 N00A Cu2 134.0(3) . 1_654
C13 N4 Cu2 122.0(3) . .
C13 N4 C17 118.8(4) . .
C17 N4 Cu2 119.0(3) . .
N2 N3 C1 110.9(4) . .
N2 N3 C3 120.1(4) . .
C1 N3 C3 128.9(4) . .
N2 N1 Cu1 114.9(3) . .
N2 N1 C2 110.2(4) . .
C2 N1 Cu1 134.7(3) . .
N1 N2 N3 106.5(3) . .
N00H N00G C25 110.8(4) . .
N00H N00G C32 120.6(4) . .
C25 N00G C32 127.8(4) . .
N00A N00H N00G 106.7(3) . .
N00A C24 C23 124.4(4) . .
C25 C24 N00A 107.1(4) . .
C25 C24 C23 128.5(4) . .
N1 C2 C0AA 122.9(4) . .
C1 C2 N1 106.5(4) . .
C1 C2 C0AA 130.5(4) . .
N5 C18 S2 114.0(3) . .
N5 C18 C19 121.0(4) . .
C19 C18 S2 125.0(4) . .
N3 C1 C2 105.8(4) . .
N3 C1 H1 127.1 . .
C2 C1 H1 127.1 . .
C3 C8 C10 122.5(4) . .
C7 C8 C3 116.6(4) . .
C7 C8 C10 120.9(5) . .
N4 C13 S1 114.5(3) . .
N4 C13 C14 121.0(5) . .
C14 C13 S1 124.5(4) . .
N00G C25 C24 105.4(4) . .
N00G C25 H25 127.3 . .
C24 C25 H25 127.3 . .
N5 C22 H22 118.7 . .
N5 C22 C21 122.6(4) . .
C21 C22 H22 118.7 . .
C27 C32 N00G 120.6(5) . .
C27 C32 C31 122.4(5) . .
C31 C32 N00G 117.0(4) . .
C8 C3 N3 118.0(4) . .
C4 C3 N3 118.8(4) . .
C4 C3 C8 123.2(4) . .
S2 C23 H23A 108.9 . .
S2 C23 H23B 108.9 . .
C24 C23 S2 113.3(3) . .
C24 C23 H23A 108.9 . .
C24 C23 H23B 108.9 . .
H23A C23 H23B 107.7 . .
C32 C27 C28 117.9(5) . .
C32 C27 C34 121.8(5) . .
C28 C27 C34 120.3(5) . .
C31 C30 H30 119.2 . .
C31 C30 C29 121.6(5) . .
C29 C30 H30 119.2 . .
C3 C4 C5 117.4(5) . .
C3 C4 C9 122.5(5) . .
C5 C4 C9 120.0(5) . .
C32 C31 C33 119.9(5) . .
C30 C31 C32 118.0(5) . .
C30 C31 C33 122.1(5) . .
S1 C0AA H0AA 108.9 . .
S1 C0AA H0AB 108.9 . .
C2 C0AA S1 113.2(3) . .
C2 C0AA H0AA 108.9 . .
C2 C0AA H0AB 108.9 . .
H0AA C0AA H0AB 107.7 . .
C22 C21 H21 121.0 . .
C20 C21 C22 118.0(5) . .
C20 C21 H21 121.0 . .
C21 C20 H20 120.2 . .
C19 C20 C21 119.5(4) . .
C19 C20 H20 120.2 . .
C18 C19 H19 120.3 . .
C20 C19 C18 119.4(4) . .
C20 C19 H19 120.3 . .
C30 C29 C28 118.5(5) . .
C30 C29 C35 121.4(5) . .
C28 C29 C35 120.0(5) . .
C8 C7 H7 118.9 . .
C6 C7 C8 122.2(5) . .
C6 C7 H7 118.9 . .
N4 C17 H17 118.6 . .
N4 C17 C16 122.8(5) . .
C16 C17 H17 118.6 . .
C4 C5 H5 119.1 . .
C6 C5 C4 121.9(5) . .
C6 C5 H5 119.1 . .
C7 C6 C11 121.4(5) . .
C5 C6 C7 118.6(5) . .
C5 C6 C11 119.9(5) . .
C27 C28 C29 121.5(5) . .
C27 C28 H28 119.2 . .
C29 C28 H28 119.2 . .
C8 C10 H10A 109.5 . .
C8 C10 H10B 109.5 . .
C8 C10 H10C 109.5 . .
H10A C10 H10B 109.5 . .
H10A C10 H10C 109.5 . .
H10B C10 H10C 109.5 . .
C17 C16 H16 121.0 . .
C17 C16 C15 118.0(5) . .
C15 C16 H16 121.0 . .
C13 C14 H14 120.4 . .
C15 C14 C13 119.2(5) . .
C15 C14 H14 120.4 . .
C4 C9 H9A 109.5 . .
C4 C9 H9B 109.5 . .
C4 C9 H9C 109.5 . .
H9A C9 H9B 109.5 . .
H9A C9 H9C 109.5 . .
H9B C9 H9C 109.5 . .
C31 C33 H33A 109.5 . .
C31 C33 H33B 109.5 . .
C31 C33 H33C 109.5 . .
H33A C33 H33B 109.5 . .
H33A C33 H33C 109.5 . .
H33B C33 H33C 109.5 . .
C16 C15 H15 119.9 . .
C14 C15 C16 120.1(5) . .
C14 C15 H15 119.9 . .
C6 C11 H11A 109.5 . .
C6 C11 H11B 109.5 . .
C6 C11 H11C 109.5 . .
H11A C11 H11B 109.5 . .
H11A C11 H11C 109.5 . .
H11B C11 H11C 109.5 . .
C29 C35 H35A 109.5 . .
C29 C35 H35B 109.5 . .
C29 C35 H35C 109.5 . .
H35A C35 H35B 109.5 . .
H35A C35 H35C 109.5 . .
H35B C35 H35C 109.5 . .
C36 O2 H2 109.5 . .
C27 C34 H34A 109.5 . .
C27 C34 H34B 109.5 . .
C27 C34 H34C 109.5 . .
H34A C34 H34B 109.5 . .
H34A C34 H34C 109.5 . .
H34B C34 H34C 109.5 . .
O2 C36 H36 122.8 . .
O2 C36 C37 114.4(10) . .
C37 C36 H36 122.8 . .
C36 C37 H37A 109.5 . .
C36 C37 H37B 109.5 . .
C36 C37 H37C 109.5 . .
H37A C37 H37B 109.5 . .
H37A C37 H37C 109.5 . .
H37B C37 H37C 109.5 . .
Cu2 O1 H1A 109.8 . .
Cu2 O1 H1B 109.3 . .
H1A O1 H1B 104.2 . .

loop_
_geom_bond_atom_site_label_1
_geom_bond_atom_site_label_2
_geom_bond_distance
_geom_bond_site_symmetry_2
Cu1 Cl1 2.2948(12) .
Cu1 Cl2 2.2515(13) .
Cu1 N5 2.026(3) .
Cu1 N1 2.007(4) .
Cu2 Cl4 2.2751(13) .
Cu2 Cl3 2.2825(13) .
Cu2 N00A 2.062(4) 1_456
Cu2 N4 2.029(4) .
Cu2 O1 2.264(4) .
S1 C13 1.762(5) .
S1 C0AA 1.814(4) .
S2 C18 1.758(5) .
S2 C23 1.821(4) .
N5 C18 1.350(5) .
N5 C22 1.328(6) .
N00A Cu2 2.062(4) 1_654
N00A N00H 1.312(5) .
N00A C24 1.366(5) .
N4 C13 1.341(6) .
N4 C17 1.345(6) .
N3 N2 1.341(5) .
N3 C1 1.346(6) .
N3 C3 1.438(6) .
N1 N2 1.312(5) .
N1 C2 1.370(5) .
N00G N00H 1.337(5) .
N00G C25 1.353(6) .
N00G C32 1.438(6) .
C24 C25 1.364(7) .
C24 C23 1.496(6) .
C2 C1 1.369(6) .
C2 C0AA 1.482(6) .
C18 C19 1.386(6) .
C1 H1 0.9300 .
C8 C3 1.401(7) .
C8 C7 1.391(7) .
C8 C10 1.517(7) .
C13 C14 1.388(6) .
C25 H25 0.9300 .
C22 H22 0.9300 .
C22 C21 1.389(7) .
C32 C27 1.382(7) .
C32 C31 1.399(7) .
C3 C4 1.384(7) .
C23 H23A 0.9700 .
C23 H23B 0.9700 .
C27 C28 1.390(7) .
C27 C34 1.525(8) .
C30 H30 0.9300 .
C30 C31 1.381(7) .
C30 C29 1.391(7) .
C4 C5 1.391(7) .
C4 C9 1.516(7) .
C31 C33 1.509(7) .
C0AA H0AA 0.9700 .
C0AA H0AB 0.9700 .
C21 H21 0.9300 .
C21 C20 1.386(7) .
C20 H20 0.9300 .
C20 C19 1.378(7) .
C19 H19 0.9300 .
C29 C28 1.395(8) .
C29 C35 1.502(7) .
C7 H7 0.9300 .
C7 C6 1.388(8) .
C17 H17 0.9300 .
C17 C16 1.371(7) .
C5 H5 0.9300 .
C5 C6 1.382(8) .
C6 C11 1.515(7) .
C28 H28 0.9300 .
C10 H10A 0.9600 .
C10 H10B 0.9600 .
C10 H10C 0.9600 .
C16 H16 0.9300 .
C16 C15 1.374(9) .
C14 H14 0.9300 .
C14 C15 1.367(9) .
C9 H9A 0.9600 .
C9 H9B 0.9600 .
C9 H9C 0.9600 .
C33 H33A 0.9600 .
C33 H33B 0.9600 .
C33 H33C 0.9600 .
C15 H15 0.9300 .
C11 H11A 0.9600 .
C11 H11B 0.9600 .
C11 H11C 0.9600 .
C35 H35A 0.9600 .
C35 H35B 0.9600 .
C35 H35C 0.9600 .
O2 H2 0.8200 .
O2 C36 1.420(12) .
C34 H34A 0.9600 .
C34 H34B 0.9600 .
C34 H34C 0.9600 .
C36 H36 0.9300 .
C36 C37 1.485(17) .
C37 H37A 0.9600 .
C37 H37B 0.9600 .
C37 H37C 0.9600 .
O1 H1A 0.8546 .
O1 H1B 0.8547 .
